data_4083074
loop_
_publ_author_name
'Galan, Brandon R.'
'Wiedner, Eric S.'
'Helm, Monte L.'
'Linehan, John C.'
'Appel, Aaron M.'

_publ_section_title
;
 Effects of Phosphine--Carbene Substitutions on the Electrochemical and
 Thermodynamic Properties of Nickel Complexes
;
_journal_issue 9
_journal_name_full Organometallics
_journal_page_first 2287
_journal_paper_doi 10.1021/om500206e
_journal_volume 33
_journal_year 2014
_chemical_formula_moiety 'C24 H20 B, C6 H10 Cl N2'
_chemical_formula_sum 'C30 H30 B Cl N2'
_chemical_formula_weight 464.82
_chemical_name_systematic
;
 ? 
;
_space_group_crystal_system monoclinic
_space_group_IT_number 14
_space_group_name_Hall '-P 2yn'
_space_group_name_H-M_alt 'P 1 21/n 1'
_symmetry_space_group_name_Hall '-P 2yn'
_symmetry_space_group_name_H-M 'P 1 21/n 1'
_atom_sites_solution_hydrogens geom
_atom_sites_solution_primary direct
_atom_sites_solution_secondary difmap
_audit_creation_date 2013-02-19
_audit_creation_method
;
  Olex2 1.2
  (compiled 2012.11.06 svn.r2526, GUI svn.r4372)
;
_cell_angle_alpha 90.00
_cell_angle_beta 92.659(3)
_cell_angle_gamma 90.00
_cell_formula_units_Z 4
_cell_length_a 10.2046(8)
_cell_length_b 20.1274(19)
_cell_length_c 12.3318(12)
_cell_measurement_reflns_used 9923
_cell_measurement_temperature 140(2)
_cell_measurement_theta_max 32.091
_cell_measurement_theta_min 2.538
_cell_volume 2530.1(4)
_computing_data_reduction 'SAINT v7.68A (Bruker, 2009)'
_computing_molecular_graphics
;
O. V. Dolomanov, L. J. Bourhis, R. J. Gildea, J. A. K. Howard and H. Puschmann,
OLEX2: a complete structure solution, refinement and analysis program.
J. Appl. Cryst. (2009). 42, 339-341.
;
_computing_publication_material
;
O. V. Dolomanov, L. J. Bourhis, R. J. Gildea, J. A. K. Howard and H. Puschmann,
OLEX2: a complete structure solution, refinement and analysis program.
J. Appl. Cryst. (2009). 42, 339-341.
;
_computing_structure_refinement
;
SHELXL, G.M. Sheldrick, Acta Cryst.
(2008). A64, 112-122
;
_computing_structure_solution
;
SHELXS, G.M. Sheldrick, Acta Cryst.
(2008). A64, 112-122
;
_diffrn_ambient_temperature 140.15
_diffrn_measured_fraction_theta_full 0.991
_diffrn_measured_fraction_theta_max 0.991
_diffrn_measurement_device_type 'Bruker APEX-II CCD'
_diffrn_measurement_method '\f and \w scans'
_diffrn_radiation_monochromator graphite
_diffrn_radiation_type MoK\a
_diffrn_radiation_wavelength 0.71073
_diffrn_reflns_av_R_equivalents 0.0261
_diffrn_reflns_av_unetI/netI 0.0265
_diffrn_reflns_limit_h_max 15
_diffrn_reflns_limit_h_min -15
_diffrn_reflns_limit_k_max 29
_diffrn_reflns_limit_k_min -30
_diffrn_reflns_limit_l_max 18
_diffrn_reflns_limit_l_min -16
_diffrn_reflns_number 38988
_diffrn_reflns_theta_full 32.15
_diffrn_reflns_theta_max 32.15
_diffrn_reflns_theta_min 1.94
_diffrn_source 'fine-focus sealed tube'
_diffrn_standards_number 0
_exptl_absorpt_coefficient_mu 0.172
_exptl_absorpt_correction_T_max 1.0000
_exptl_absorpt_correction_T_min 0.8732
_exptl_absorpt_correction_type multi-scan
_exptl_absorpt_process_details
;
SADABS-2008/1 (Bruker,2008) was used for absorption correction.
wR2(int) was 0.0765 before and 0.0399 after correction.
The Ratio of minimum to maximum transmission is 0.8732.
The \l/2 correction factor is 0.0015.
;
_exptl_crystal_colour colourless
_exptl_crystal_density_diffrn 1.220
_exptl_crystal_density_method 'not measured'
_exptl_crystal_description prism
_exptl_crystal_F_000 984
_exptl_crystal_size_max 0.40
_exptl_crystal_size_mid 0.30
_exptl_crystal_size_min 0.30
_refine_diff_density_max 0.685
_refine_diff_density_min -0.275
_refine_diff_density_rms 0.048
_refine_ls_extinction_method none
_refine_ls_goodness_of_fit_ref 1.036
_refine_ls_hydrogen_treatment mixed
_refine_ls_matrix_type full
_refine_ls_number_parameters 312
_refine_ls_number_reflns 8827
_refine_ls_number_restraints 0
_refine_ls_restrained_S_all 1.036
_refine_ls_R_factor_all 0.0628
_refine_ls_R_factor_gt 0.0444
_refine_ls_shift/su_max 0.001
_refine_ls_shift/su_mean 0.000
_refine_ls_structure_factor_coef Fsqd
_refine_ls_weighting_details 'calc w=1/[\s^2^(Fo^2^)+(0.0592P)^2^+0.6290P] where P=(Fo^2^+2Fc^2^)/3'
_refine_ls_weighting_scheme calc
_refine_ls_wR_factor_gt 0.1113
_refine_ls_wR_factor_ref 0.1214
_reflns_number_gt 6785
_reflns_number_total 8827
_reflns_threshold_expression >2sigma(I)
_cod_data_source_file om500206e_si_003.cif
_cod_data_source_block helm142_0m
_cod_depositor_comments 'Adding full bibliography for 4083074--4083076.cif.'
_cod_database_code 4083074
_olex2_refinement_description
;
1. Fixed Uiso
 At 1.2 times of:
  H23 of C23, H24 of C24, {H5A,H5B} of C5, H9 of C9, H10 of C10, H8 of C8,
  H27 of C27, H3 of C3, H11 of C11, H12 of C12, H14 of C14, H15 of C15, H16 of
  C16, H17 of C17, H18 of C18, H20 of C20, H21 of C21, {H6A,H6B} of C6, H2 of
  C2, H22 of C22, H28 of C28, H29 of C29, H30 of C30, H26 of C26
 At 1.5 times of:
  {H4A,H4B,H4C} of C4
2.a Secondary CH2 refined with riding coordinates:
 C5(H5A,H5B), C6(H6A,H6B)
2.b Aromatic/amide H refined with riding coordinates:
 C2(H2), C3(H3), C8(H8), C9(H9), C10(H10), C11(H11), C12(H12), C14(H14),
 C15(H15), C16(H16), C17(H17), C18(H18), C20(H20), C21(H21), C22(H22), C23(H23),
  C24(H24), C26(H26), C27(H27), C28(H28), C29(H29), C30(H30)
2.c Idealised Me refined as rotating group:
 C4(H4A,H4B,H4C)
;

loop_
_space_group_symop_id
_space_group_symop_operation_xyz
1 'x, y, z'
2 '-x+1/2, y+1/2, -z+1/2'
3 '-x, -y, -z'
4 'x-1/2, -y-1/2, z-1/2'

loop_
_atom_site_label
_atom_site_type_symbol
_atom_site_fract_x
_atom_site_fract_y
_atom_site_fract_z
_atom_site_U_iso_or_equiv
_atom_site_adp_type
_atom_site_occupancy
_atom_site_symmetry_multiplicity
_atom_site_calc_flag
_atom_site_refinement_flags
Cl1 Cl 0.69257(4) 0.213878(18) 0.84729(3) 0.04703(11) Uani 1 1 d .
N1 N 0.82534(8) 0.35340(4) 0.92297(7) 0.02131(17) Uani 1 1 d .
N2 N 0.76501(8) 0.43286(4) 0.81410(7) 0.02139(17) Uani 1 1 d .
C1 C 0.80898(10) 0.37085(5) 0.81894(9) 0.02161(19) Uani 1 1 d .
C2 C 0.75284(13) 0.45594(6) 0.91835(10) 0.0304(2) Uani 1 1 d .
H2 H 0.7233 0.4988 0.9385 0.037 Uiso 1 1 calc R
C3 C 0.79057(12) 0.40643(6) 0.98631(9) 0.0299(2) Uani 1 1 d .
H3 H 0.7928 0.4078 1.0634 0.036 Uiso 1 1 calc R
C4 C 0.72999(12) 0.46958(6) 0.71447(10) 0.0291(2) Uani 1 1 d .
H4A H 0.7793 0.4518 0.6546 0.044 Uiso 1 1 calc R
H4B H 0.7515 0.5167 0.7249 0.044 Uiso 1 1 calc R
H4C H 0.6357 0.4649 0.6972 0.044 Uiso 1 1 calc R
C5 C 0.87006(11) 0.28854(5) 0.96489(10) 0.0263(2) Uani 1 1 d .
H5A H 0.9164 0.2950 1.0364 0.032 Uiso 1 1 calc R
H5B H 0.9335 0.2696 0.9150 0.032 Uiso 1 1 calc R
C6 C 0.75948(12) 0.23972(6) 0.97708(9) 0.0287(2) Uani 1 1 d .
H6A H 0.6897 0.2606 1.0186 0.034 Uiso 1 1 calc R
H6B H 0.7924 0.2004 1.0182 0.034 Uiso 1 1 calc R
C7 C 0.77995(9) 0.09877(5) 0.37971(8) 0.01871(18) Uani 1 1 d .
C8 C 0.90500(10) 0.09077(6) 0.43022(9) 0.0249(2) Uani 1 1 d .
H8 H 0.9750 0.0768 0.3874 0.030 Uiso 1 1 calc R
C9 C 0.93100(12) 0.10243(6) 0.54059(9) 0.0316(3) Uani 1 1 d .
H9 H 1.0173 0.0965 0.5713 0.038 Uiso 1 1 calc R
C10 C 0.83151(14) 0.12265(6) 0.60555(9) 0.0322(3) Uani 1 1 d .
H10 H 0.8488 0.1313 0.6806 0.039 Uiso 1 1 calc R
C11 C 0.70638(14) 0.13010(6) 0.55906(10) 0.0330(3) Uani 1 1 d .
H11 H 0.6368 0.1437 0.6026 0.040 Uiso 1 1 calc R
C12 C 0.68177(11) 0.11777(6) 0.44892(9) 0.0265(2) Uani 1 1 d .
H12 H 0.5946 0.1225 0.4195 0.032 Uiso 1 1 calc R
C13 C 0.87243(9) 0.10305(5) 0.17554(8) 0.01808(17) Uani 1 1 d .
C14 C 0.95628(10) 0.15688(5) 0.20064(8) 0.02112(19) Uani 1 1 d .
H14 H 0.9483 0.1792 0.2679 0.025 Uiso 1 1 calc R
C15 C 1.05076(10) 0.17880(6) 0.13056(9) 0.0250(2) Uani 1 1 d .
H15 H 1.1057 0.2153 0.1508 0.030 Uiso 1 1 calc R
C16 C 1.06466(11) 0.14749(6) 0.03143(9) 0.0268(2) Uani 1 1 d .
H16 H 1.1290 0.1622 -0.0164 0.032 Uiso 1 1 calc R
C17 C 0.98315(11) 0.09436(6) 0.00335(9) 0.0259(2) Uani 1 1 d .
H17 H 0.9914 0.0726 -0.0643 0.031 Uiso 1 1 calc R
C18 C 0.88931(10) 0.07293(5) 0.07414(8) 0.02172(19) Uani 1 1 d .
H18 H 0.8346 0.0365 0.0531 0.026 Uiso 1 1 calc R
C19 C 0.62751(9) 0.12606(5) 0.19658(8) 0.01917(18) Uani 1 1 d .
C20 C 0.60370(10) 0.19205(5) 0.22740(9) 0.02157(19) Uani 1 1 d .
H20 H 0.6539 0.2102 0.2871 0.026 Uiso 1 1 calc R
C21 C 0.50937(10) 0.23196(5) 0.17397(10) 0.0259(2) Uani 1 1 d .
H21 H 0.4964 0.2763 0.1978 0.031 Uiso 1 1 calc R
C22 C 0.43423(11) 0.20720(6) 0.08597(10) 0.0276(2) Uani 1 1 d .
H22 H 0.3693 0.2340 0.0497 0.033 Uiso 1 1 calc R
C23 C 0.45604(11) 0.14252(6) 0.05219(9) 0.0274(2) Uani 1 1 d .
H23 H 0.4063 0.1249 -0.0082 0.033 Uiso 1 1 calc R
C24 C 0.55083(10) 0.10329(6) 0.10659(8) 0.0238(2) Uani 1 1 d .
H24 H 0.5641 0.0592 0.0816 0.029 Uiso 1 1 calc R
C25 C 0.71945(9) 0.00190(5) 0.24475(8) 0.01856(18) Uani 1 1 d .
C26 C 0.81907(11) -0.04565(5) 0.23731(8) 0.0229(2) Uani 1 1 d .
H26 H 0.9074 -0.0308 0.2359 0.027 Uiso 1 1 calc R
C27 C 0.79415(13) -0.11371(6) 0.23193(9) 0.0297(2) Uani 1 1 d .
H27 H 0.8650 -0.1441 0.2272 0.036 Uiso 1 1 calc R
C28 C 0.66670(14) -0.13734(6) 0.23349(9) 0.0337(3) Uani 1 1 d .
H28 H 0.6490 -0.1836 0.2278 0.040 Uiso 1 1 calc R
C29 C 0.56579(13) -0.09211(6) 0.24352(10) 0.0324(3) Uani 1 1 d .
H29 H 0.4779 -0.1074 0.2455 0.039 Uiso 1 1 calc R
C30 C 0.59237(10) -0.02428(6) 0.25067(9) 0.0254(2) Uani 1 1 d .
H30 H 0.5215 0.0055 0.2599 0.031 Uiso 1 1 calc R
B1 B 0.74977(10) 0.08204(5) 0.25084(9) 0.01745(19) Uani 1 1 d .
H1 H 0.8267(14) 0.3444(7) 0.7585(11) 0.029(4) Uiso 1 1 d .

loop_
_atom_site_aniso_label
_atom_site_aniso_U_11
_atom_site_aniso_U_22
_atom_site_aniso_U_33
_atom_site_aniso_U_23
_atom_site_aniso_U_13
_atom_site_aniso_U_12
Cl1 0.0655(2) 0.03939(18) 0.03432(17) 0.00707(13) -0.01813(15) -0.02578(16)
N1 0.0201(4) 0.0213(4) 0.0224(4) 0.0004(3) -0.0008(3) 0.0000(3)
N2 0.0208(4) 0.0197(4) 0.0234(4) -0.0002(3) -0.0012(3) 0.0003(3)
C1 0.0217(4) 0.0215(5) 0.0216(5) -0.0015(4) 0.0005(4) 0.0010(4)
C2 0.0387(6) 0.0236(5) 0.0288(6) -0.0064(4) 0.0003(5) 0.0043(4)
C3 0.0379(6) 0.0299(6) 0.0219(5) -0.0055(4) 0.0003(4) 0.0017(5)
C4 0.0303(5) 0.0267(5) 0.0297(6) 0.0064(4) -0.0039(4) 0.0022(4)
C5 0.0241(5) 0.0240(5) 0.0302(5) 0.0062(4) -0.0035(4) 0.0008(4)
C6 0.0309(5) 0.0295(6) 0.0256(5) 0.0077(4) 0.0009(4) -0.0044(4)
C7 0.0204(4) 0.0170(4) 0.0187(4) 0.0009(3) 0.0005(3) 0.0007(3)
C8 0.0221(4) 0.0319(5) 0.0205(5) 0.0018(4) -0.0018(4) -0.0018(4)
C9 0.0331(6) 0.0385(6) 0.0223(5) 0.0043(4) -0.0073(4) -0.0132(5)
C10 0.0529(7) 0.0251(5) 0.0185(5) -0.0024(4) -0.0010(5) -0.0122(5)
C11 0.0480(7) 0.0291(6) 0.0228(5) -0.0008(4) 0.0110(5) 0.0062(5)
C12 0.0281(5) 0.0296(5) 0.0220(5) 0.0020(4) 0.0042(4) 0.0069(4)
C13 0.0174(4) 0.0185(4) 0.0183(4) 0.0017(3) -0.0002(3) 0.0025(3)
C14 0.0211(4) 0.0215(4) 0.0207(5) 0.0004(4) 0.0000(3) 0.0001(3)
C15 0.0217(4) 0.0255(5) 0.0275(5) 0.0032(4) -0.0006(4) -0.0036(4)
C16 0.0232(5) 0.0326(6) 0.0251(5) 0.0050(4) 0.0052(4) -0.0007(4)
C17 0.0293(5) 0.0292(5) 0.0197(5) -0.0001(4) 0.0057(4) 0.0021(4)
C18 0.0237(4) 0.0216(5) 0.0199(5) -0.0008(4) 0.0016(4) -0.0006(4)
C19 0.0171(4) 0.0217(4) 0.0188(4) 0.0028(3) 0.0018(3) 0.0015(3)
C20 0.0192(4) 0.0202(4) 0.0252(5) 0.0022(4) -0.0004(4) 0.0004(3)
C21 0.0240(5) 0.0202(5) 0.0334(6) 0.0063(4) 0.0013(4) 0.0029(4)
C22 0.0220(5) 0.0313(6) 0.0292(5) 0.0111(4) -0.0008(4) 0.0047(4)
C23 0.0257(5) 0.0360(6) 0.0202(5) 0.0038(4) -0.0038(4) 0.0035(4)
C24 0.0245(5) 0.0267(5) 0.0200(5) -0.0007(4) -0.0013(4) 0.0043(4)
C25 0.0206(4) 0.0203(4) 0.0147(4) 0.0006(3) -0.0004(3) 0.0006(3)
C26 0.0258(5) 0.0226(5) 0.0203(5) 0.0019(4) 0.0014(4) 0.0039(4)
C27 0.0453(7) 0.0221(5) 0.0215(5) 0.0007(4) 0.0014(4) 0.0071(5)
C28 0.0576(8) 0.0214(5) 0.0217(5) -0.0009(4) -0.0016(5) -0.0083(5)
C29 0.0361(6) 0.0329(6) 0.0276(6) 0.0025(5) -0.0038(5) -0.0144(5)
C30 0.0223(5) 0.0280(5) 0.0258(5) 0.0016(4) -0.0008(4) -0.0031(4)
B1 0.0166(4) 0.0190(5) 0.0167(4) 0.0002(4) -0.0001(3) 0.0015(4)

loop_
_atom_type_symbol
_atom_type_description
_atom_type_scat_dispersion_real
_atom_type_scat_dispersion_imag
_atom_type_scat_source
C C 0.0033 0.0016 'International Tables Vol C Tables 4.2.6.8 and 6.1.1.4'
H H 0.0000 0.0000 'International Tables Vol C Tables 4.2.6.8 and 6.1.1.4'
B B 0.0013 0.0007 'International Tables Vol C Tables 4.2.6.8 and 6.1.1.4'
Cl Cl 0.1484 0.1585 'International Tables Vol C Tables 4.2.6.8 and 6.1.1.4'
N N 0.0061 0.0033 'International Tables Vol C Tables 4.2.6.8 and 6.1.1.4'

loop_
_geom_angle_atom_site_label_1
_geom_angle_atom_site_label_2
_geom_angle_atom_site_label_3
_geom_angle
C1 N1 C3 108.49(9)
C1 N1 C5 126.57(9)
C3 N1 C5 124.93(10)
C1 N2 C2 108.67(9)
C1 N2 C4 125.58(9)
C2 N2 C4 125.71(9)
N2 C1 N1 108.56(9)
C3 C2 N2 107.19(10)
C2 C3 N1 107.10(10)
N1 C5 C6 113.09(9)
C5 C6 Cl1 110.89(8)
C8 C7 B1 122.19(9)
C12 C7 C8 115.01(10)
C12 C7 B1 122.67(9)
C9 C8 C7 122.82(10)
C10 C9 C8 120.21(11)
C9 C10 C11 118.68(11)
C10 C11 C12 120.42(11)
C11 C12 C7 122.82(11)
C14 C13 C18 115.41(9)
C14 C13 B1 122.96(9)
C18 C13 B1 121.18(9)
C15 C14 C13 122.55(10)
C16 C15 C14 120.23(10)
C15 C16 C17 118.99(10)
C16 C17 C18 120.20(10)
C17 C18 C13 122.63(10)
C20 C19 B1 122.39(9)
C24 C19 C20 115.14(9)
C24 C19 B1 121.96(9)
C21 C20 C19 122.71(10)
C22 C21 C20 120.34(10)
C23 C22 C21 118.67(10)
C22 C23 C24 120.23(10)
C23 C24 C19 122.90(10)
C26 C25 C30 114.91(10)
C26 C25 B1 122.50(9)
C30 C25 B1 122.55(9)
C27 C26 C25 122.85(10)
C28 C27 C26 120.37(11)
C29 C28 C27 118.57(11)
C28 C29 C30 120.42(11)
C29 C30 C25 122.78(11)
C7 B1 C13 112.34(8)
C7 B1 C19 112.83(8)
C7 B1 C25 105.80(8)
C19 B1 C13 102.36(7)
C25 B1 C13 111.86(8)
C25 B1 C19 111.84(8)

loop_
_geom_bond_atom_site_label_1
_geom_bond_atom_site_label_2
_geom_bond_distance
Cl1 C6 1.7880(12)
N1 C1 1.3331(14)
N1 C3 1.3787(14)
N1 C5 1.4689(14)
N2 C1 1.3266(13)
N2 C2 1.3780(14)
N2 C4 1.4638(14)
C2 C3 1.3467(17)
C5 C6 1.5091(16)
C7 C8 1.4030(14)
C7 C12 1.3992(14)
C7 B1 1.6395(15)
C8 C9 1.3945(15)
C9 C10 1.3834(19)
C10 C11 1.3834(19)
C11 C12 1.3920(16)
C13 C14 1.4062(14)
C13 C18 1.4074(14)
C13 B1 1.6478(14)
C14 C15 1.3958(14)
C15 C16 1.3884(16)
C16 C17 1.3887(16)
C17 C18 1.3938(14)
C19 C20 1.4058(14)
C19 C24 1.4048(14)
C19 B1 1.6467(14)
C20 C21 1.3953(14)
C21 C22 1.3917(17)
C22 C23 1.3878(17)
C23 C24 1.3961(15)
C25 C26 1.4022(14)
C25 C30 1.4048(14)
C25 B1 1.6436(15)
C26 C27 1.3944(16)
C27 C28 1.3857(19)
C28 C29 1.3842(19)
C29 C30 1.3939(16)
